data_4118491
loop_
_publ_author_name
'Yi-Ming Wang'
'Jeffrey Wu'
'Christina Hoong'
'Vivek Rauniyar'
'F. Dean Toste'

_publ_section_title
;
 Enantioselective Halocyclization Using Reagents Tailored for Chiral Anion
 Phase-Transfer Catalysis
;
_journal_name_full 'Journal of the American Chemical Society'
_journal_page_first 12928
_journal_page_last 12931
_journal_paper_doi 10.1021/ja305795x
_journal_volume 134
_journal_year 2012
_chemical_formula_sum 'C39 H67 B3 Br F12 N7 O6'
_chemical_formula_weight 1070.34
_chemical_name_common Selectbro
_chemical_name_systematic
;
 ?
;
_space_group_IT_number 14
_symmetry_cell_setting monoclinic
_symmetry_space_group_name_Hall '-P 2ybc'
_symmetry_space_group_name_H-M 'P 1 21/c 1'
_atom_sites_solution_hydrogens geom
_atom_sites_solution_primary direct
_atom_sites_solution_secondary difmap
_audit_creation_method SHELXL-97
_cell_angle_alpha 90.00
_cell_angle_beta 90.0810(10)
_cell_angle_gamma 90.00
_cell_formula_units_Z 4
_cell_length_a 20.3479(11)
_cell_length_b 14.1583(8)
_cell_length_c 17.4224(10)
_cell_measurement_reflns_used 9382
_cell_measurement_temperature 100(2)
_cell_measurement_theta_max 25.34
_cell_measurement_theta_min 2.54
_cell_volume 5019.2(5)
_computing_cell_refinement 'Bruker SAINT'
_computing_data_collection 'Bruker APEX2'
_computing_data_reduction 'Bruker SAINT'
_computing_molecular_graphics ORTEP-32
_computing_publication_material WinGX
_computing_structure_refinement 'SHELXL-97 (Sheldrick, 2008)'
_computing_structure_solution SIR-2011
_diffrn_ambient_temperature 100(2)
_diffrn_detector_area_resol_mean 8.366
_diffrn_measured_fraction_theta_full 1.000
_diffrn_measured_fraction_theta_max 0.999
_diffrn_measurement_device_type 'Bruker APEX-I CCD'
_diffrn_measurement_method 'phi and omega scans'
_diffrn_radiation_monochromator graphite
_diffrn_radiation_source 'fine-focus sealed tube'
_diffrn_radiation_type MoK\a
_diffrn_radiation_wavelength 0.71073
_diffrn_reflns_av_R_equivalents 0.0241
_diffrn_reflns_av_sigmaI/netI 0.0132
_diffrn_reflns_limit_h_max 24
_diffrn_reflns_limit_h_min -24
_diffrn_reflns_limit_k_max 15
_diffrn_reflns_limit_k_min -17
_diffrn_reflns_limit_l_max 20
_diffrn_reflns_limit_l_min -20
_diffrn_reflns_number 80923
_diffrn_reflns_theta_full 25.00
_diffrn_reflns_theta_max 25.35
_diffrn_reflns_theta_min 1.75
_exptl_absorpt_coefficient_mu 0.913
_exptl_absorpt_correction_T_max 0.8676
_exptl_absorpt_correction_T_min 0.7840
_exptl_absorpt_correction_type multi-scan
_exptl_absorpt_process_details SADABS
_exptl_crystal_colour colourless
_exptl_crystal_density_diffrn 1.416
_exptl_crystal_description block
_exptl_crystal_F_000 2224
_exptl_crystal_size_max 0.28
_exptl_crystal_size_mid 0.24
_exptl_crystal_size_min 0.16
_refine_diff_density_max 2.883
_refine_diff_density_min -1.537
_refine_diff_density_rms 0.108
_refine_ls_extinction_method none
_refine_ls_goodness_of_fit_ref 1.081
_refine_ls_hydrogen_treatment constr
_refine_ls_matrix_type full
_refine_ls_number_parameters 626
_refine_ls_number_reflns 9175
_refine_ls_number_restraints 0
_refine_ls_restrained_S_all 1.081
_refine_ls_R_factor_all 0.0756
_refine_ls_R_factor_gt 0.0713
_refine_ls_shift/su_max 0.019
_refine_ls_shift/su_mean 0.000
_refine_ls_structure_factor_coef Fsqd
_refine_ls_weighting_details 'calc w=1/[\s^2^(Fo^2^)+(0.0936P)^2^+19.4834P] where P=(Fo^2^+2Fc^2^)/3'
_refine_ls_weighting_scheme calc
_refine_ls_wR_factor_gt 0.1855
_refine_ls_wR_factor_ref 0.1892
_reflns_number_gt 8309
_reflns_number_total 9175
_reflns_threshold_expression >2sigma(I)
_cod_data_source_file ja305795x_si_004.cif
_cod_data_source_block shelxl
_cod_database_code 4118491

loop_
_symmetry_equiv_pos_as_xyz
'x, y, z'
'-x, y+1/2, -z+1/2'
'-x, -y, -z'
'x, -y-1/2, z-1/2'

loop_
_atom_site_label
_atom_site_type_symbol
_atom_site_fract_x
_atom_site_fract_y
_atom_site_fract_z
_atom_site_U_iso_or_equiv
_atom_site_adp_type
_atom_site_occupancy
_atom_site_symmetry_multiplicity
_atom_site_calc_flag
_atom_site_refinement_flags
C1 C 0.8713(2) 0.3340(3) 0.5934(3) 0.0330(10) Uani 1 1 d .
H1A H 0.8888 0.3733 0.5511 0.040 Uiso 1 1 calc R
H1B H 0.8761 0.3699 0.6419 0.040 Uiso 1 1 calc R
C2 C 0.79829(19) 0.3124(3) 0.5788(2) 0.0201(8) Uani 1 1 d .
H2A H 0.7711 0.3413 0.6196 0.024 Uiso 1 1 calc R
H2B H 0.7846 0.3396 0.5289 0.024 Uiso 1 1 calc R
C3 C 0.9014(2) 0.1904(3) 0.5262(2) 0.0318(10) Uani 1 1 d .
H3A H 0.9275 0.1315 0.5289 0.038 Uiso 1 1 calc R
H3B H 0.9176 0.2283 0.4824 0.038 Uiso 1 1 calc R
C4 C 0.82935(19) 0.1663(3) 0.5139(2) 0.0235(8) Uani 1 1 d .
H4A H 0.8144 0.1924 0.4642 0.028 Uiso 1 1 calc R
H4B H 0.8238 0.0969 0.5123 0.028 Uiso 1 1 calc R
C5 C 0.8848(2) 0.1881(3) 0.6638(2) 0.0297(9) Uani 1 1 d .
H5A H 0.8915 0.2234 0.7122 0.036 Uiso 1 1 calc R
H5B H 0.9098 0.1282 0.6672 0.036 Uiso 1 1 calc R
C6 C 0.81205(18) 0.1666(3) 0.6532(2) 0.0211(8) Uani 1 1 d .
H6A H 0.8050 0.0974 0.6538 0.025 Uiso 1 1 calc R
H6B H 0.7867 0.1945 0.6961 0.025 Uiso 1 1 calc R
C7 C 0.71659(18) 0.1779(3) 0.5630(2) 0.0204(8) Uani 1 1 d .
H7A H 0.7041 0.2000 0.5111 0.024 Uiso 1 1 calc R
H7B H 0.7142 0.1080 0.5627 0.024 Uiso 1 1 calc R
C8 C 0.66659(18) 0.2149(3) 0.6198(2) 0.0185(7) Uani 1 1 d .
C9 C 0.63404(18) 0.3006(3) 0.6042(2) 0.0196(7) Uani 1 1 d .
C10 C 0.58643(18) 0.3345(3) 0.6558(2) 0.0205(8) Uani 1 1 d .
C11 C 0.56905(19) 0.2817(3) 0.7203(2) 0.0217(8) Uani 1 1 d .
C12 C 0.60188(19) 0.1973(3) 0.7361(2) 0.0225(8) Uani 1 1 d .
C13 C 0.64943(18) 0.1624(3) 0.6857(2) 0.0200(8) Uani 1 1 d .
C14 C 0.6457(2) 0.3568(3) 0.5315(2) 0.0258(8) Uani 1 1 d .
H14A H 0.6725 0.4125 0.5433 0.039 Uiso 1 1 calc R
H14B H 0.6034 0.3770 0.5100 0.039 Uiso 1 1 calc R
H14C H 0.6688 0.3173 0.4940 0.039 Uiso 1 1 calc R
C15 C 0.5553(2) 0.4301(3) 0.6412(2) 0.0268(9) Uani 1 1 d .
H15A H 0.5192 0.4232 0.6043 0.040 Uiso 1 1 calc R
H15B H 0.5884 0.4734 0.6204 0.040 Uiso 1 1 calc R
H15C H 0.5382 0.4555 0.6895 0.040 Uiso 1 1 calc R
C16 C 0.5142(2) 0.3144(3) 0.7726(2) 0.0279(9) Uani 1 1 d .
H16A H 0.5329 0.3480 0.8167 0.042 Uiso 1 1 calc R
H16B H 0.4893 0.2595 0.7907 0.042 Uiso 1 1 calc R
H16C H 0.4848 0.3568 0.7443 0.042 Uiso 1 1 calc R
C17 C 0.5876(2) 0.1438(3) 0.8100(2) 0.0326(10) Uani 1 1 d .
H17A H 0.5558 0.0934 0.7996 0.049 Uiso 1 1 calc R
H17B H 0.5694 0.1874 0.8482 0.049 Uiso 1 1 calc R
H17C H 0.6284 0.1162 0.8298 0.049 Uiso 1 1 calc R
C18 C 0.6785(2) 0.0662(3) 0.7039(2) 0.0252(8) Uani 1 1 d .
H18A H 0.7065 0.0710 0.7496 0.038 Uiso 1 1 calc R
H18B H 0.7049 0.0445 0.6603 0.038 Uiso 1 1 calc R
H18C H 0.6430 0.0211 0.7136 0.038 Uiso 1 1 calc R
C19 C 1.1449(2) 0.3365(3) 0.5822(2) 0.0262(9) Uani 1 1 d .
H19A H 1.1206 0.3946 0.5685 0.031 Uiso 1 1 calc R
H19B H 1.1456 0.2944 0.5369 0.031 Uiso 1 1 calc R
C20 C 1.2156(2) 0.3616(3) 0.6060(2) 0.0258(9) Uani 1 1 d .
H20A H 1.2465 0.3430 0.5648 0.031 Uiso 1 1 calc R
H20B H 1.2194 0.4306 0.6138 0.031 Uiso 1 1 calc R
C21 C 1.14286(19) 0.1950(3) 0.6617(2) 0.0238(8) Uani 1 1 d .
H21A H 1.1323 0.1514 0.6189 0.029 Uiso 1 1 calc R
H21B H 1.1254 0.1675 0.7097 0.029 Uiso 1 1 calc R
C22 C 1.21775(19) 0.2071(3) 0.6682(2) 0.0221(8) Uani 1 1 d .
H22A H 1.2346 0.1700 0.7122 0.026 Uiso 1 1 calc R
H22B H 1.2393 0.1838 0.6209 0.026 Uiso 1 1 calc R
C23 C 1.11802(19) 0.3474(3) 0.7179(2) 0.0251(8) Uani 1 1 d .
H23A H 1.0899 0.3216 0.7592 0.030 Uiso 1 1 calc R
H23B H 1.1036 0.4128 0.7068 0.030 Uiso 1 1 calc R
C24 C 1.19024(19) 0.3474(3) 0.7436(2) 0.0240(8) Uani 1 1 d .
H24A H 1.2039 0.4124 0.7572 0.029 Uiso 1 1 calc R
H24B H 1.1954 0.3070 0.7896 0.029 Uiso 1 1 calc R
C25 C 1.30476(19) 0.3280(3) 0.7029(2) 0.0223(8) Uani 1 1 d .
H25A H 1.3123 0.3971 0.7042 0.027 Uiso 1 1 calc R
H25B H 1.3110 0.3040 0.7558 0.027 Uiso 1 1 calc R
C26 C 1.35654(18) 0.2840(3) 0.6523(2) 0.0193(8) Uani 1 1 d .
C27 C 1.38083(18) 0.3331(3) 0.5876(2) 0.0210(8) Uani 1 1 d .
C28 C 1.42778(19) 0.2908(3) 0.5401(2) 0.0221(8) Uani 1 1 d .
C29 C 1.45485(19) 0.2028(3) 0.5595(2) 0.0212(8) Uani 1 1 d .
C30 C 1.43162(18) 0.1548(3) 0.6245(2) 0.0204(8) Uani 1 1 d .
C31 C 1.38325(18) 0.1951(3) 0.6714(2) 0.0199(8) Uani 1 1 d .
C32 C 1.3608(2) 0.4337(3) 0.5685(3) 0.0273(9) Uani 1 1 d .
H32A H 1.4003 0.4727 0.5624 0.041 Uiso 1 1 calc R
H32B H 1.3338 0.4592 0.6101 0.041 Uiso 1 1 calc R
H32C H 1.3355 0.4341 0.5205 0.041 Uiso 1 1 calc R
C33 C 1.4477(2) 0.3404(3) 0.4667(2) 0.0296(9) Uani 1 1 d .
H33A H 1.4090 0.3695 0.4431 0.044 Uiso 1 1 calc R
H33B H 1.4668 0.2944 0.4311 0.044 Uiso 1 1 calc R
H33C H 1.4803 0.3893 0.4784 0.044 Uiso 1 1 calc R
C34 C 1.5099(2) 0.1615(3) 0.5123(2) 0.0282(9) Uani 1 1 d .
H34A H 1.5415 0.1302 0.5463 0.042 Uiso 1 1 calc R
H34B H 1.5320 0.2121 0.4840 0.042 Uiso 1 1 calc R
H34C H 1.4919 0.1153 0.4760 0.042 Uiso 1 1 calc R
C35 C 1.4590(2) 0.0583(3) 0.6427(2) 0.0273(9) Uani 1 1 d .
H35A H 1.4640 0.0221 0.5951 0.041 Uiso 1 1 calc R
H35B H 1.4289 0.0250 0.6772 0.041 Uiso 1 1 calc R
H35C H 1.5020 0.0651 0.6677 0.041 Uiso 1 1 calc R
C36 C 1.3641(2) 0.1425(3) 0.7441(2) 0.0267(9) Uani 1 1 d .
H36A H 1.3384 0.0864 0.7305 0.040 Uiso 1 1 calc R
H36B H 1.3377 0.1840 0.7769 0.040 Uiso 1 1 calc R
H36C H 1.4039 0.1233 0.7718 0.040 Uiso 1 1 calc R
C37 C 0.0337(3) 0.1343(6) 0.9049(5) 0.082(3) Uani 1 1 d .
H37A H 0.0107 0.1135 0.9514 0.124 Uiso 1 1 calc R
H37B H 0.0244 0.2013 0.8958 0.124 Uiso 1 1 calc R
H37C H 0.0811 0.1254 0.9117 0.124 Uiso 1 1 calc R
C38 C 0.7231(2) 0.1153(4) 0.2827(3) 0.0391(11) Uani 1 1 d .
H38A H 0.7578 0.1633 0.2850 0.059 Uiso 1 1 calc R
H38B H 0.6871 0.1381 0.2501 0.059 Uiso 1 1 calc R
H38C H 0.7410 0.0568 0.2610 0.059 Uiso 1 1 calc R
C39 C 0.3071(2) 0.1372(3) 0.4706(3) 0.0336(10) Uani 1 1 d .
H39A H 0.2937 0.1992 0.4509 0.050 Uiso 1 1 calc R
H39B H 0.3205 0.1432 0.5244 0.050 Uiso 1 1 calc R
H39C H 0.2701 0.0932 0.4668 0.050 Uiso 1 1 calc R
B1 B 0.8244(3) 0.1304(4) 0.8619(3) 0.0325(11) Uani 1 1 d .
B2 B 0.2257(2) 0.0838(3) 0.8891(3) 0.0251(9) Uani 1 1 d .
B3 B 0.1255(3) 0.0946(4) 0.4396(3) 0.0310(11) Uani 1 1 d .
N1 N 0.90926(16) 0.2446(2) 0.59856(18) 0.0217(7) Uani 1 1 d .
N2 N 0.78819(15) 0.2068(2) 0.57806(17) 0.0188(6) Uani 1 1 d .
N3 N 1.11182(16) 0.2881(2) 0.64751(18) 0.0228(7) Uani 1 1 d .
N4 N 1.23303(16) 0.3104(2) 0.67953(17) 0.0197(7) Uani 1 1 d .
N5 N 0.0120(2) 0.0810(4) 0.8421(3) 0.0563(13) Uani 1 1 d .
N6 N 0.6982(2) 0.0968(3) 0.3607(2) 0.0398(10) Uani 1 1 d .
N7 N 0.36271(17) 0.1011(3) 0.4248(2) 0.0267(8) Uani 1 1 d .
F1 F 0.76800(18) 0.1078(4) 0.8986(2) 0.0866(15) Uani 1 1 d .
F2 F 0.83341(13) 0.07075(18) 0.79925(13) 0.0334(6) Uani 1 1 d .
F3 F 0.8204(5) 0.2202(3) 0.8372(2) 0.167(4) Uani 1 1 d .
F4 F 0.87426(18) 0.1213(4) 0.9119(2) 0.0939(17) Uani 1 1 d .
F5 F 0.26687(17) 0.0146(2) 0.86132(18) 0.0527(8) Uani 1 1 d .
F6 F 0.18375(16) 0.0454(2) 0.94267(17) 0.0502(8) Uani 1 1 d .
F7 F 0.2632(2) 0.1511(3) 0.9259(2) 0.0714(11) Uani 1 1 d .
F8 F 0.19140(19) 0.1245(3) 0.83042(18) 0.0669(10) Uani 1 1 d .
F9 F 0.1632(4) 0.0465(3) 0.3877(2) 0.131(3) Uani 1 1 d .
F10 F 0.0795(2) 0.0305(4) 0.4624(3) 0.116(2) Uani 1 1 d .
F11 F 0.1014(3) 0.1671(3) 0.4004(3) 0.1094(19) Uani 1 1 d .
F12 F 0.1601(2) 0.1129(6) 0.5000(2) 0.141(3) Uani 1 1 d .
Br1 Br 1.010994(18) 0.26902(3) 0.62076(2) 0.02303(14) Uani 1 1 d .
O1 O -0.0013(3) 0.0048(4) 0.8421(6) 0.151(4) Uani 1 1 d .
O2 O 0.0119(3) 0.1306(8) 0.7823(4) 0.154(4) Uani 1 1 d .
O3 O 0.7189(4) 0.0282(4) 0.3935(3) 0.096(2) Uani 1 1 d .
O4 O 0.6586(2) 0.1505(3) 0.3888(2) 0.0580(11) Uani 1 1 d .
O5 O 0.38102(17) 0.1462(2) 0.36888(18) 0.0396(8) Uani 1 1 d .
O6 O 0.38759(16) 0.0259(2) 0.44476(19) 0.0378(8) Uani 1 1 d .

loop_
_atom_site_aniso_label
_atom_site_aniso_U_11
_atom_site_aniso_U_22
_atom_site_aniso_U_33
_atom_site_aniso_U_23
_atom_site_aniso_U_13
_atom_site_aniso_U_12
C1 0.030(2) 0.022(2) 0.047(3) -0.0008(19) -0.0132(19) 0.0003(17)
C2 0.0241(19) 0.0173(18) 0.0189(18) -0.0004(14) 0.0001(14) 0.0000(15)
C3 0.030(2) 0.043(3) 0.023(2) -0.0082(19) 0.0058(17) -0.0074(19)
C4 0.027(2) 0.027(2) 0.0168(18) -0.0050(16) -0.0016(15) 0.0050(16)
C5 0.021(2) 0.047(3) 0.0213(19) 0.0110(19) -0.0003(15) 0.0024(18)
C6 0.0227(19) 0.0224(19) 0.0182(18) 0.0038(15) -0.0044(14) 0.0003(15)
C7 0.0212(18) 0.0205(19) 0.0195(18) -0.0016(15) -0.0056(14) -0.0021(15)
C8 0.0192(18) 0.0192(18) 0.0170(17) 0.0009(14) -0.0057(14) -0.0016(14)
C9 0.0204(18) 0.0168(18) 0.0215(18) 0.0022(15) -0.0056(14) -0.0029(15)
C10 0.0199(18) 0.0161(18) 0.0254(19) -0.0026(15) -0.0073(15) -0.0017(14)
C11 0.0200(18) 0.0221(19) 0.0232(19) -0.0031(15) -0.0048(15) -0.0029(15)
C12 0.0243(19) 0.0216(19) 0.0215(19) 0.0029(16) -0.0025(15) -0.0042(16)
C13 0.0214(18) 0.0157(18) 0.0228(18) 0.0016(15) -0.0063(14) -0.0022(14)
C14 0.027(2) 0.024(2) 0.027(2) 0.0086(16) -0.0046(16) 0.0015(16)
C15 0.029(2) 0.021(2) 0.030(2) 0.0006(16) -0.0053(17) 0.0028(16)
C16 0.026(2) 0.030(2) 0.028(2) -0.0033(17) 0.0008(16) -0.0009(17)
C17 0.035(2) 0.034(2) 0.028(2) 0.0079(19) 0.0037(18) -0.0014(19)
C18 0.029(2) 0.0185(19) 0.028(2) 0.0047(16) -0.0050(16) -0.0017(16)
C19 0.024(2) 0.033(2) 0.0214(19) 0.0081(17) 0.0015(15) -0.0022(17)
C20 0.027(2) 0.031(2) 0.0200(19) 0.0084(16) -0.0015(15) -0.0014(17)
C21 0.024(2) 0.022(2) 0.0251(19) -0.0003(16) -0.0039(15) -0.0016(16)
C22 0.0243(19) 0.0193(19) 0.0226(19) -0.0024(15) 0.0008(15) -0.0012(15)
C23 0.025(2) 0.028(2) 0.0230(19) -0.0040(16) 0.0031(15) -0.0009(16)
C24 0.026(2) 0.028(2) 0.0187(18) -0.0071(16) 0.0015(15) 0.0029(16)
C25 0.0241(19) 0.0215(19) 0.0213(18) -0.0033(15) -0.0041(15) 0.0000(15)
C26 0.0193(18) 0.0202(19) 0.0184(18) -0.0005(14) -0.0028(14) -0.0018(14)
C27 0.0212(18) 0.0169(18) 0.0249(19) 0.0022(15) -0.0052(15) -0.0012(14)
C28 0.0243(19) 0.0214(19) 0.0206(18) 0.0032(15) -0.0024(15) -0.0038(15)
C29 0.0211(18) 0.0209(19) 0.0215(18) -0.0022(15) -0.0040(15) -0.0021(15)
C30 0.0214(18) 0.0171(18) 0.0226(18) 0.0002(15) -0.0062(14) -0.0005(15)
C31 0.0221(18) 0.0176(18) 0.0198(18) 0.0014(15) -0.0055(14) -0.0044(15)
C32 0.027(2) 0.0183(19) 0.037(2) 0.0069(17) -0.0017(17) -0.0006(16)
C33 0.032(2) 0.031(2) 0.025(2) 0.0057(18) 0.0034(17) -0.0042(18)
C34 0.025(2) 0.030(2) 0.029(2) -0.0033(17) 0.0008(16) 0.0026(17)
C35 0.030(2) 0.021(2) 0.032(2) 0.0035(17) -0.0033(17) 0.0065(16)
C36 0.032(2) 0.025(2) 0.0227(19) 0.0054(16) -0.0016(16) 0.0012(17)
C37 0.035(3) 0.104(6) 0.108(6) -0.073(5) 0.005(3) -0.008(3)
C38 0.038(3) 0.048(3) 0.031(2) 0.009(2) 0.0023(19) 0.004(2)
C39 0.028(2) 0.033(2) 0.040(2) -0.001(2) 0.0000(18) 0.0017(18)
B1 0.050(3) 0.029(3) 0.018(2) -0.0043(19) 0.000(2) 0.005(2)
B2 0.032(2) 0.022(2) 0.022(2) -0.0010(17) 0.0009(18) -0.0007(18)
B3 0.037(3) 0.027(2) 0.029(2) 0.008(2) -0.008(2) -0.005(2)
N1 0.0227(17) 0.0252(17) 0.0171(16) 0.0026(13) -0.0032(13) 0.0015(13)
N2 0.0218(16) 0.0195(16) 0.0153(15) 0.0004(12) -0.0031(12) 0.0003(13)
N3 0.0233(16) 0.0268(18) 0.0183(16) 0.0017(13) -0.0005(13) -0.0016(14)
N4 0.0241(16) 0.0191(16) 0.0161(15) -0.0020(12) 0.0000(12) 0.0002(13)
N5 0.048(3) 0.056(3) 0.064(3) -0.013(3) -0.016(2) 0.021(2)
N6 0.043(2) 0.048(3) 0.028(2) -0.0005(19) -0.0129(17) -0.008(2)
N7 0.0259(17) 0.0288(19) 0.0255(17) -0.0025(15) -0.0068(14) -0.0052(15)
F1 0.051(2) 0.150(4) 0.058(2) -0.039(3) 0.0185(17) -0.006(2)
F2 0.0497(15) 0.0291(13) 0.0212(12) -0.0065(10) -0.0046(11) 0.0053(11)
F3 0.427(12) 0.031(2) 0.043(2) 0.0003(17) 0.051(4) 0.045(4)
F4 0.046(2) 0.181(5) 0.054(2) -0.063(3) -0.0161(16) 0.012(2)
F5 0.069(2) 0.0404(17) 0.0483(17) 0.0048(14) 0.0247(15) 0.0207(15)
F6 0.0581(19) 0.0536(19) 0.0389(16) 0.0140(14) 0.0195(14) 0.0044(15)
F7 0.075(2) 0.063(2) 0.076(2) -0.026(2) -0.001(2) -0.028(2)
F8 0.073(2) 0.091(3) 0.0367(17) 0.0251(18) -0.0082(16) 0.022(2)
F9 0.321(8) 0.0294(19) 0.044(2) -0.0047(16) 0.066(3) 0.015(3)
F10 0.073(3) 0.131(5) 0.145(5) 0.077(4) -0.005(3) -0.026(3)
F11 0.151(5) 0.068(3) 0.109(4) 0.045(3) 0.042(3) 0.041(3)
F12 0.048(2) 0.337(10) 0.038(2) -0.045(4) -0.0047(17) 0.003(4)
Br1 0.0207(2) 0.0283(2) 0.0201(2) 0.00305(14) -0.00112(14) -0.00046(14)
O1 0.079(4) 0.058(4) 0.316(12) -0.072(5) -0.048(6) -0.008(3)
O2 0.091(4) 0.291(12) 0.081(4) 0.095(6) -0.008(3) 0.041(6)
O3 0.175(6) 0.065(3) 0.049(3) 0.027(2) 0.009(3) 0.028(4)
O4 0.050(2) 0.090(3) 0.0339(19) -0.013(2) -0.0047(17) 0.008(2)
O5 0.0456(19) 0.0436(19) 0.0296(16) 0.0027(15) 0.0008(14) -0.0101(16)
O6 0.0380(18) 0.0338(18) 0.0415(18) -0.0034(14) -0.0056(14) 0.0075(14)

loop_
_atom_type_symbol
_atom_type_description
_atom_type_scat_dispersion_real
_atom_type_scat_dispersion_imag
_atom_type_scat_source
C C 0.0033 0.0016 'International Tables Vol C Tables 4.2.6.8 and 6.1.1.4'
H H 0.0000 0.0000 'International Tables Vol C Tables 4.2.6.8 and 6.1.1.4'
B B 0.0013 0.0007 'International Tables Vol C Tables 4.2.6.8 and 6.1.1.4'
N N 0.0061 0.0033 'International Tables Vol C Tables 4.2.6.8 and 6.1.1.4'
F F 0.0171 0.0103 'International Tables Vol C Tables 4.2.6.8 and 6.1.1.4'
Br Br -0.2901 2.4595 'International Tables Vol C Tables 4.2.6.8 and 6.1.1.4'
O O 0.0106 0.0060 'International Tables Vol C Tables 4.2.6.8 and 6.1.1.4'

loop_
_geom_angle_atom_site_label_1
_geom_angle_atom_site_label_2
_geom_angle_atom_site_label_3
_geom_angle
N1 C1 C2 110.0(3)
N1 C1 H1A 109.7
C2 C1 H1A 109.7
N1 C1 H1B 109.7
C2 C1 H1B 109.7
H1A C1 H1B 108.2
N2 C2 C1 109.3(3)
N2 C2 H2A 109.8
C1 C2 H2A 109.8
N2 C2 H2B 109.8
C1 C2 H2B 109.8
H2A C2 H2B 108.3
N1 C3 C4 109.8(3)
N1 C3 H3A 109.7
C4 C3 H3A 109.7
N1 C3 H3B 109.7
C4 C3 H3B 109.7
H3A C3 H3B 108.2
N2 C4 C3 110.3(3)
N2 C4 H4A 109.6
C3 C4 H4A 109.6
N2 C4 H4B 109.6
C3 C4 H4B 109.6
H4A C4 H4B 108.1
N1 C5 C6 110.1(3)
N1 C5 H5A 109.6
C6 C5 H5A 109.6
N1 C5 H5B 109.6
C6 C5 H5B 109.6
H5A C5 H5B 108.2
N2 C6 C5 110.0(3)
N2 C6 H6A 109.7
C5 C6 H6A 109.7
N2 C6 H6B 109.7
C5 C6 H6B 109.7
H6A C6 H6B 108.2
C8 C7 N2 115.7(3)
C8 C7 H7A 108.3
N2 C7 H7A 108.3
C8 C7 H7B 108.3
N2 C7 H7B 108.3
H7A C7 H7B 107.4
C9 C8 C13 119.6(3)
C9 C8 C7 119.2(3)
C13 C8 C7 121.1(3)
C10 C9 C8 119.7(3)
C10 C9 C14 117.6(3)
C8 C9 C14 122.7(3)
C11 C10 C9 120.4(3)
C11 C10 C15 120.4(4)
C9 C10 C15 119.1(3)
C10 C11 C12 119.7(4)
C10 C11 C16 120.6(4)
C12 C11 C16 119.7(4)
C11 C12 C13 120.6(4)
C11 C12 C17 120.1(4)
C13 C12 C17 119.3(4)
C12 C13 C8 119.8(3)
C12 C13 C18 117.1(3)
C8 C13 C18 123.1(4)
C9 C14 H14A 109.5
C9 C14 H14B 109.5
H14A C14 H14B 109.5
C9 C14 H14C 109.5
H14A C14 H14C 109.5
H14B C14 H14C 109.5
C10 C15 H15A 109.5
C10 C15 H15B 109.5
H15A C15 H15B 109.5
C10 C15 H15C 109.5
H15A C15 H15C 109.5
H15B C15 H15C 109.5
C11 C16 H16A 109.5
C11 C16 H16B 109.5
H16A C16 H16B 109.5
C11 C16 H16C 109.5
H16A C16 H16C 109.5
H16B C16 H16C 109.5
C12 C17 H17A 109.5
C12 C17 H17B 109.5
H17A C17 H17B 109.5
C12 C17 H17C 109.5
H17A C17 H17C 109.5
H17B C17 H17C 109.5
C13 C18 H18A 109.5
C13 C18 H18B 109.5
H18A C18 H18B 109.5
C13 C18 H18C 109.5
H18A C18 H18C 109.5
H18B C18 H18C 109.5
N3 C19 C20 109.0(3)
N3 C19 H19A 109.9
C20 C19 H19A 109.9
N3 C19 H19B 109.9
C20 C19 H19B 109.9
H19A C19 H19B 108.3
N4 C20 C19 109.6(3)
N4 C20 H20A 109.8
C19 C20 H20A 109.8
N4 C20 H20B 109.8
C19 C20 H20B 109.8
H20A C20 H20B 108.2
N3 C21 C22 109.6(3)
N3 C21 H21A 109.8
C22 C21 H21A 109.8
N3 C21 H21B 109.8
C22 C21 H21B 109.8
H21A C21 H21B 108.2
N4 C22 C21 108.8(3)
N4 C22 H22A 109.9
C21 C22 H22A 109.9
N4 C22 H22B 109.9
C21 C22 H22B 109.9
H22A C22 H22B 108.3
N3 C23 C24 108.6(3)
N3 C23 H23A 110.0
C24 C23 H23A 110.0
N3 C23 H23B 110.0
C24 C23 H23B 110.0
H23A C23 H23B 108.3
N4 C24 C23 109.7(3)
N4 C24 H24A 109.7
C23 C24 H24A 109.7
N4 C24 H24B 109.7
C23 C24 H24B 109.7
H24A C24 H24B 108.2
C26 C25 N4 116.2(3)
C26 C25 H25A 108.2
N4 C25 H25A 108.2
C26 C25 H25B 108.2
N4 C25 H25B 108.2
H25A C25 H25B 107.4
C31 C26 C27 119.5(3)
C31 C26 C25 120.0(3)
C27 C26 C25 120.5(3)
C28 C27 C26 120.0(3)
C28 C27 C32 117.0(3)
C26 C27 C32 122.9(4)
C27 C28 C29 120.4(3)
C27 C28 C33 119.0(4)
C29 C28 C33 120.6(4)
C30 C29 C28 119.4(4)
C30 C29 C34 120.2(4)
C28 C29 C34 120.3(4)
C31 C30 C29 120.7(3)
C31 C30 C35 120.3(3)
C29 C30 C35 118.9(4)
C30 C31 C26 119.8(3)
C30 C31 C36 117.9(3)
C26 C31 C36 122.3(3)
C27 C32 H32A 109.5
C27 C32 H32B 109.5
H32A C32 H32B 109.5
C27 C32 H32C 109.5
H32A C32 H32C 109.5
H32B C32 H32C 109.5
C28 C33 H33A 109.5
C28 C33 H33B 109.5
H33A C33 H33B 109.5
C28 C33 H33C 109.5
H33A C33 H33C 109.5
H33B C33 H33C 109.5
C29 C34 H34A 109.5
C29 C34 H34B 109.5
H34A C34 H34B 109.5
C29 C34 H34C 109.5
H34A C34 H34C 109.5
H34B C34 H34C 109.5
C30 C35 H35A 109.5
C30 C35 H35B 109.5
H35A C35 H35B 109.5
C30 C35 H35C 109.5
H35A C35 H35C 109.5
H35B C35 H35C 109.5
C31 C36 H36A 109.5
C31 C36 H36B 109.5
H36A C36 H36B 109.5
C31 C36 H36C 109.5
H36A C36 H36C 109.5
H36B C36 H36C 109.5
N5 C37 H37A 109.5
N5 C37 H37B 109.5
H37A C37 H37B 109.5
N5 C37 H37C 109.5
H37A C37 H37C 109.5
H37B C37 H37C 109.5
N6 C38 H38A 109.5
N6 C38 H38B 109.5
H38A C38 H38B 109.5
N6 C38 H38C 109.5
H38A C38 H38C 109.5
H38B C38 H38C 109.5
N7 C39 H39A 109.5
N7 C39 H39B 109.5
H39A C39 H39B 109.5
N7 C39 H39C 109.5
H39A C39 H39C 109.5
H39B C39 H39C 109.5
F4 B1 F3 110.1(6)
F4 B1 F1 108.2(4)
F3 B1 F1 108.9(6)
F4 B1 F2 110.5(4)
F3 B1 F2 109.3(4)
F1 B1 F2 109.8(4)
F8 B2 F6 111.0(4)
F8 B2 F5 110.4(4)
F6 B2 F5 109.6(4)
F8 B2 F7 109.8(4)
F6 B2 F7 107.5(4)
F5 B2 F7 108.5(4)
F12 B3 F11 117.6(6)
F12 B3 F10 105.6(5)
F11 B3 F10 114.3(5)
F12 B3 F9 109.4(5)
F11 B3 F9 104.7(4)
F10 B3 F9 104.4(5)
C5 N1 C3 109.7(3)
C5 N1 C1 109.4(3)
C3 N1 C1 109.5(3)
C5 N1 Br1 106.0(2)
C3 N1 Br1 110.0(2)
C1 N1 Br1 112.1(3)
C6 N2 C2 108.9(3)
C6 N2 C4 108.7(3)
C2 N2 C4 107.9(3)
C6 N2 C7 110.6(3)
C2 N2 C7 113.3(3)
C4 N2 C7 107.4(3)
C21 N3 C19 110.0(3)
C21 N3 C23 109.2(3)
C19 N3 C23 109.4(3)
C21 N3 Br1 109.6(2)
C19 N3 Br1 109.2(2)
C23 N3 Br1 109.5(2)
C22 N4 C24 108.3(3)
C22 N4 C20 107.7(3)
C24 N4 C20 109.0(3)
C22 N4 C25 112.8(3)
C24 N4 C25 107.3(3)
C20 N4 C25 111.6(3)
O1 N5 O2 122.8(9)
O1 N5 C37 126.8(9)
O2 N5 C37 110.3(8)
O3 N6 O4 123.2(5)
O3 N6 C38 117.5(5)
O4 N6 C38 119.4(4)
O5 N7 O6 123.5(4)
O5 N7 C39 119.0(4)
O6 N7 C39 117.5(4)
N3 Br1 N1 177.04(12)

loop_
_geom_bond_atom_site_label_1
_geom_bond_atom_site_label_2
_geom_bond_distance
C1 N1 1.485(5)
C1 C2 1.538(6)
C1 H1A 0.9900
C1 H1B 0.9900
C2 N2 1.509(5)
C2 H2A 0.9900
C2 H2B 0.9900
C3 N1 1.485(5)
C3 C4 1.519(6)
C3 H3A 0.9900
C3 H3B 0.9900
C4 N2 1.510(5)
C4 H4A 0.9900
C4 H4B 0.9900
C5 N1 1.478(5)
C5 C6 1.522(5)
C5 H5A 0.9900
C5 H5B 0.9900
C6 N2 1.508(5)
C6 H6A 0.9900
C6 H6B 0.9900
C7 C8 1.514(5)
C7 N2 1.536(5)
C7 H7A 0.9900
C7 H7B 0.9900
C8 C9 1.409(5)
C8 C13 1.412(5)
C9 C10 1.407(6)
C9 C14 1.515(5)
C10 C11 1.396(6)
C10 C15 1.516(5)
C11 C12 1.397(6)
C11 C16 1.514(6)
C12 C13 1.398(6)
C12 C17 1.521(5)
C13 C18 1.518(5)
C14 H14A 0.9800
C14 H14B 0.9800
C14 H14C 0.9800
C15 H15A 0.9800
C15 H15B 0.9800
C15 H15C 0.9800
C16 H16A 0.9800
C16 H16B 0.9800
C16 H16C 0.9800
C17 H17A 0.9800
C17 H17B 0.9800
C17 H17C 0.9800
C18 H18A 0.9800
C18 H18B 0.9800
C18 H18C 0.9800
C19 N3 1.489(5)
C19 C20 1.538(6)
C19 H19A 0.9900
C19 H19B 0.9900
C20 N4 1.514(5)
C20 H20A 0.9900
C20 H20B 0.9900
C21 N3 1.483(5)
C21 C22 1.537(5)
C21 H21A 0.9900
C21 H21B 0.9900
C22 N4 1.509(5)
C22 H22A 0.9900
C22 H22B 0.9900
C23 N3 1.491(5)
C23 C24 1.536(5)
C23 H23A 0.9900
C23 H23B 0.9900
C24 N4 1.510(5)
C24 H24A 0.9900
C24 H24B 0.9900
C25 C26 1.510(5)
C25 N4 1.535(5)
C25 H25A 0.9900
C25 H25B 0.9900
C26 C31 1.410(5)
C26 C27 1.414(5)
C27 C28 1.400(6)
C27 C32 1.518(5)
C28 C29 1.404(6)
C28 C33 1.515(5)
C29 C30 1.402(5)
C29 C34 1.508(6)
C30 C31 1.402(6)
C30 C35 1.510(5)
C31 C36 1.521(5)
C32 H32A 0.9800
C32 H32B 0.9800
C32 H32C 0.9800
C33 H33A 0.9800
C33 H33B 0.9800
C33 H33C 0.9800
C34 H34A 0.9800
C34 H34B 0.9800
C34 H34C 0.9800
C35 H35A 0.9800
C35 H35B 0.9800
C35 H35C 0.9800
C36 H36A 0.9800
C36 H36B 0.9800
C36 H36C 0.9800
C37 N5 1.400(8)
C37 H37A 0.9800
C37 H37B 0.9800
C37 H37C 0.9800
C38 N6 1.476(6)
C38 H38A 0.9800
C38 H38B 0.9800
C38 H38C 0.9800
C39 N7 1.477(6)
C39 H39A 0.9800
C39 H39B 0.9800
C39 H39C 0.9800
B1 F4 1.341(6)
B1 F3 1.345(7)
B1 F1 1.353(7)
B1 F2 1.393(5)
B2 F8 1.364(6)
B2 F6 1.377(5)
B2 F5 1.377(5)
B2 F7 1.380(6)
B3 F12 1.293(6)
B3 F11 1.326(6)
B3 F10 1.363(7)
B3 F9 1.367(7)
N1 Br1 2.134(3)
N3 Br1 2.121(3)
N5 O1 1.113(8)
N5 O2 1.256(8)
N6 O3 1.202(6)
N6 O4 1.211(6)
N7 O5 1.223(5)
N7 O6 1.229(5)
